data_2019235
loop_
_publ_author_name
'Andrews, Keith G.'
'Frampton, Christopher S.'
'Spivey, Alan C.'

_publ_section_title
;
 Structural assignment of a bis-cyclopentenyl-\b-cyanohydrin formed
 <i>via</i> alkene metathesis from either a triene or a tetraene precursor
;
_journal_coeditor_code FN3151
_journal_issue 11
_journal_name_full 'Acta Crystallographica Section C'
_journal_page_first 1207
_journal_page_last 1211
_journal_paper_doi 10.1107/S010827011302492X
_journal_volume 69
_journal_year 2013
_chemical_formula_iupac 'C11 H13 N O'
_chemical_formula_moiety 'C11 H13 N O'
_chemical_formula_sum 'C11 H13 N O'
_chemical_formula_weight 175.22
_chemical_name_common
;
kga1-101-cp. batch 1
;
_chemical_name_systematic
;
1-(1-Hydroxycyclopent-3-en-1-yl)cyclopent-3-ene-1-carbonitrile
;
_space_group_crystal_system monoclinic
_space_group_IT_number 14
_space_group_name_Hall '-P 2yn'
_space_group_name_H-M_alt 'P 1 21/n 1'
_symmetry_space_group_name_Hall '-P 2yn'
_symmetry_space_group_name_H-M 'P 1 21/n 1'
_atom_sites_solution_hydrogens geom
_atom_sites_solution_primary direct
_atom_sites_solution_secondary difmap
_audit_creation_method SHELXL-97
_cell_angle_alpha 90.00
_cell_angle_beta 90.162(8)
_cell_angle_gamma 90.00
_cell_formula_units_Z 8
_cell_length_a 6.2966(6)
_cell_length_b 25.416(4)
_cell_length_c 11.7111(13)
_cell_measurement_reflns_used 3592
_cell_measurement_temperature 100.0(10)
_cell_measurement_theta_max 77.9809
_cell_measurement_theta_min 3.7713
_cell_volume 1874.2(4)
_computing_cell_refinement
;
CrysAlis PRO (Agilent, 2011)
;
_computing_data_collection
;
CrysAlis PRO (Agilent, 2011)
;
_computing_data_reduction
;
CrysAlis PRO (Agilent, 2011)
;
_computing_molecular_graphics
;
SHELXTL (Sheldrick, 2008) and Mercury (Macrae <i>et al.</i>,
2008)
;
_computing_publication_material
;
SHELXTL (Sheldrick, 2008) and Mercury (Macrae <i>et al.</i>,
2008)
;
_computing_structure_refinement 'SHELXTL (Sheldrick, 2008)'
_computing_structure_solution 'SHELXTL (Sheldrick, 2008)'
_diffrn_ambient_temperature 100.0(10)
_diffrn_detector_area_resol_mean 10.5598
_diffrn_measured_fraction_theta_full 0.989
_diffrn_measured_fraction_theta_max 0.989
_diffrn_measurement_device_type 'Agilent SuperNova (Dual, Cu at zero, Atlas)'
_diffrn_measurement_method '\w scans'
_diffrn_radiation_monochromator mirror
_diffrn_radiation_source 'SuperNova (Cu) X-ray Source'
_diffrn_radiation_type CuK\a
_diffrn_radiation_wavelength 1.54178
_diffrn_reflns_av_R_equivalents 0.0323
_diffrn_reflns_av_sigmaI/netI 0.0400
_diffrn_reflns_limit_h_max 6
_diffrn_reflns_limit_h_min -7
_diffrn_reflns_limit_k_max 29
_diffrn_reflns_limit_k_min -31
_diffrn_reflns_limit_l_max 14
_diffrn_reflns_limit_l_min -14
_diffrn_reflns_number 8275
_diffrn_reflns_theta_full 74.42
_diffrn_reflns_theta_max 74.42
_diffrn_reflns_theta_min 9.21
_diffrn_standards_number 0
_exptl_absorpt_coefficient_mu 0.629
_exptl_absorpt_correction_T_max 1.00000
_exptl_absorpt_correction_T_min 0.82145
_exptl_absorpt_correction_type multi-scan
_exptl_absorpt_process_details
;
(CrysAlis PRO; Agilent, 2011)
;
_exptl_crystal_colour Colourless
_exptl_crystal_density_diffrn 1.242
_exptl_crystal_density_method 'not measured'
_exptl_crystal_description needle
_exptl_crystal_F_000 752
_exptl_crystal_size_max 0.50
_exptl_crystal_size_mid 0.06
_exptl_crystal_size_min 0.06
_refine_diff_density_max 0.303
_refine_diff_density_min -0.206
_refine_ls_extinction_coef 0.0013(4)
_refine_ls_extinction_expression Fc^*^=kFc[1+0.001xFc^2^\l^3^/sin(2\q)]^-1/4^
_refine_ls_extinction_method 'SHELXTL (Sheldrick, 2001)'
_refine_ls_goodness_of_fit_ref 1.007
_refine_ls_hydrogen_treatment mixed
_refine_ls_matrix_type full
_refine_ls_number_parameters 281
_refine_ls_number_reflns 3793
_refine_ls_number_restraints 0
_refine_ls_restrained_S_all 1.007
_refine_ls_R_factor_all 0.0560
_refine_ls_R_factor_gt 0.0447
_refine_ls_shift/su_max 0.000
_refine_ls_shift/su_mean 0.000
_refine_ls_structure_factor_coef Fsqd
_refine_ls_weighting_details 'calc w=1/[\s^2^(Fo^2^)+(0.0775P)^2^+0.5000P] where P=(Fo^2^+2Fc^2^)/3'
_refine_ls_weighting_scheme calc
_refine_ls_wR_factor_gt 0.1277
_refine_ls_wR_factor_ref 0.1413
_reflns_number_gt 3151
_reflns_number_total 3793
_reflns_threshold_expression I>2sigma(I)
_cod_data_source_file fn3151.cif
_cod_data_source_block I
_cod_database_code 2019235

loop_
_symmetry_equiv_pos_as_xyz
'x, y, z'
'-x+1/2, y+1/2, -z+1/2'
'-x, -y, -z'
'x-1/2, -y-1/2, z-1/2'

loop_
_atom_site_type_symbol
_atom_site_label
_atom_site_fract_x
_atom_site_fract_y
_atom_site_fract_z
_atom_site_U_iso_or_equiv
_atom_site_adp_type
_atom_site_calc_flag
_atom_site_refinement_flags
_atom_site_occupancy
_atom_site_symmetry_multiplicity
_atom_site_disorder_assembly
_atom_site_disorder_group
O O1A 0.76628(16) 0.44288(4) 0.15537(9) 0.0276(2) Uani d . 1 1 . .
H H1A 0.677(4) 0.4435(10) 0.096(2) 0.056(7) Uiso d . 1 1 . .
N N1A 0.4874(2) 0.55946(5) 0.04558(11) 0.0297(3) Uani d . 1 1 . .
C C1A 0.7478(2) 0.53532(5) 0.21184(12) 0.0238(3) Uani d . 1 1 . .
C C2A 0.9832(2) 0.54423(6) 0.17483(13) 0.0284(3) Uani d . 1 1 . .
H H2AA 1.0611 0.5105 0.1703 0.034 Uiso calc R 1 1 . .
H H2AB 0.9906 0.5621 0.0998 0.034 Uiso calc R 1 1 . .
C C3A 1.0710(2) 0.57836(6) 0.26749(15) 0.0339(4) Uani d . 1 1 . .
H H3AA 1.2164 0.5881 0.2725 0.041 Uiso calc R 1 1 . .
C C4A 0.9268(2) 0.59361(6) 0.34137(14) 0.0328(3) Uani d . 1 1 . .
H H4AA 0.9573 0.6151 0.4058 0.039 Uiso calc R 1 1 . .
C C5A 0.7094(2) 0.57357(6) 0.31326(12) 0.0279(3) Uani d . 1 1 . .
H H5AA 0.6140 0.6027 0.2906 0.034 Uiso calc R 1 1 . .
H H5AB 0.6467 0.5549 0.3792 0.034 Uiso calc R 1 1 . .
C C6A 0.7035(2) 0.47709(5) 0.24580(11) 0.0241(3) Uani d . 1 1 . .
C C7A 0.8317(2) 0.45963(6) 0.35194(13) 0.0295(3) Uani d . 1 1 . .
H H7AA 0.9509 0.4363 0.3301 0.035 Uiso calc R 1 1 . .
H H7AB 0.8888 0.4904 0.3937 0.035 Uiso calc R 1 1 . .
C C8A 0.6719(3) 0.43061(6) 0.42280(13) 0.0326(3) Uani d . 1 1 . .
H H8AA 0.7068 0.4114 0.4898 0.039 Uiso calc R 1 1 . .
C C9A 0.4767(3) 0.43481(6) 0.38147(13) 0.0310(3) Uani d . 1 1 . .
H H9AA 0.3559 0.4188 0.4153 0.037 Uiso calc R 1 1 . .
C C10A 0.4676(2) 0.46748(6) 0.27596(12) 0.0267(3) Uani d . 1 1 . .
H H10A 0.3932 0.5011 0.2903 0.032 Uiso calc R 1 1 . .
H H10B 0.3938 0.4485 0.2136 0.032 Uiso calc R 1 1 . .
C C11A 0.6035(2) 0.54883(5) 0.11749(12) 0.0234(3) Uani d . 1 1 . .
O O1B 1.1375(3) 0.38377(8) 0.1252(4) 0.0291(6) Uani d P 0.617(7) 1 A 1
H H1B 1.014(5) 0.3970(11) 0.142(3) 0.073(8) Uiso d P 0.617(7) 1 A 1
N N1B 1.0975(2) 0.19591(5) 0.14071(13) 0.0390(3) Uani d P 0.617(7) 1 A 1
C C1B 1.0986(4) 0.29643(17) 0.2025(2) 0.0267(7) Uani d P 0.617(7) 1 A 1
C C2B 0.8870(2) 0.31141(7) 0.26723(14) 0.0337(4) Uani d P 0.617(7) 1 A 1
H H2BA 0.8329 0.3460 0.2416 0.040 Uiso calc PR 0.617(7) 1 A 1
H H2BB 0.7757 0.2845 0.2545 0.040 Uiso calc PR 0.617(7) 1 A 1
C C3B 0.9526(3) 0.31317(7) 0.39052(15) 0.0387(4) Uani d P 0.617(7) 1 A 1
H H3BA 0.8553 0.3153 0.4522 0.046 Uiso calc PR 0.617(7) 1 A 1
C C4B 1.1596(3) 0.31135(7) 0.40352(14) 0.0393(4) Uani d P 0.617(7) 1 A 1
H H4BA 1.2286 0.3120 0.4758 0.047 Uiso calc PR 0.617(7) 1 A 1
C C5B 1.2751(2) 0.30814(6) 0.29232(14) 0.0335(3) Uani d P 0.617(7) 1 A 1
H H5BA 1.3819 0.2796 0.2939 0.040 Uiso calc PR 0.617(7) 1 A 1
H H5BB 1.3475 0.3418 0.2751 0.040 Uiso calc PR 0.617(7) 1 A 1
C C6B 1.1280(4) 0.32994(14) 0.0936(2) 0.0271(8) Uani d P 0.617(7) 1 A 1
C C7B 1.3381(3) 0.31425(8) 0.03349(16) 0.0428(4) Uani d P 0.617(7) 1 A 1
H H7BA 1.4523 0.3399 0.0506 0.051 Uiso calc PR 0.617(7) 1 A 1
H H7BB 1.3850 0.2788 0.0576 0.051 Uiso calc PR 0.617(7) 1 A 1
C C8B 1.2818(4) 0.31502(8) -0.09020(17) 0.0506(5) Uani d P 0.617(7) 1 A 1
H H8BA 1.3833 0.3147 -0.1501 0.061 Uiso calc PR 0.617(7) 1 A 1
C C9B 1.0756(4) 0.31619(7) -0.10667(15) 0.0512(5) Uani d P 0.617(7) 1 A 1
H H9BA 1.0115 0.3166 -0.1802 0.061 Uiso calc PR 0.617(7) 1 A 1
C C10B 0.9514(3) 0.31683(7) 0.00239(15) 0.0406(4) Uani d P 0.617(7) 1 A 1
H H10C 0.8852 0.2822 0.0175 0.049 Uiso calc PR 0.617(7) 1 A 1
H H10D 0.8398 0.3442 0.0008 0.049 Uiso calc PR 0.617(7) 1 A 1
C C11B 1.1002(4) 0.24021(12) 0.1708(4) 0.0286(7) Uani d P 0.617(7) 1 A 1
O O1C 1.1255(5) 0.38036(13) 0.1839(6) 0.0287(9) Uani d P 0.383(7) 1 A 2
H H1C 1.014(5) 0.3970(11) 0.142(3) 0.073(8) Uiso d P 0.383(7) 1 A 2
N N1C 1.0975(2) 0.19591(5) 0.14071(13) 0.0390(3) Uani d P 0.383(7) 1 A 2
C C1C 1.0978(6) 0.3259(3) 0.2061(3) 0.0257(11) Uani d P 0.383(7) 1 A 2
C C2C 0.8870(2) 0.31141(7) 0.26723(14) 0.0337(4) Uani d P 0.383(7) 1 A 2
H H2CA 0.7739 0.3374 0.2506 0.040 Uiso calc PR 0.383(7) 1 A 2
H H2CB 0.8373 0.2759 0.2450 0.040 Uiso calc PR 0.383(7) 1 A 2
C C3C 0.9526(3) 0.31317(7) 0.39052(15) 0.0387(4) Uani d P 0.383(7) 1 A 2
H H3CA 0.8553 0.3153 0.4522 0.046 Uiso calc PR 0.383(7) 1 A 2
C C4C 1.1596(3) 0.31135(7) 0.40352(14) 0.0393(4) Uani d P 0.383(7) 1 A 2
H H4CA 1.2286 0.3120 0.4758 0.047 Uiso calc PR 0.383(7) 1 A 2
C C5C 1.2751(2) 0.30814(6) 0.29232(14) 0.0335(3) Uani d P 0.383(7) 1 A 2
H H5CA 1.3236 0.2718 0.2764 0.040 Uiso calc PR 0.383(7) 1 A 2
H H5CB 1.3985 0.3322 0.2907 0.040 Uiso calc PR 0.383(7) 1 A 2
C C6C 1.1177(6) 0.2962(2) 0.0917(3) 0.0262(13) Uani d P 0.383(7) 1 A 2
C C7C 1.3381(3) 0.31425(8) 0.03349(16) 0.0428(4) Uani d P 0.383(7) 1 A 2
H H7CA 1.3822 0.3495 0.0604 0.051 Uiso calc PR 0.383(7) 1 A 2
H H7CB 1.4532 0.2887 0.0494 0.051 Uiso calc PR 0.383(7) 1 A 2
C C8C 1.2818(4) 0.31502(8) -0.09020(17) 0.0506(5) Uani d P 0.383(7) 1 A 2
H H8CA 1.3833 0.3147 -0.1501 0.061 Uiso calc PR 0.383(7) 1 A 2
C C9C 1.0756(4) 0.31619(7) -0.10667(15) 0.0512(5) Uani d P 0.383(7) 1 A 2
H H9CA 1.0115 0.3166 -0.1802 0.061 Uiso calc PR 0.383(7) 1 A 2
C C10C 0.9514(3) 0.31683(7) 0.00239(15) 0.0406(4) Uani d P 0.383(7) 1 A 2
H H10E 0.8265 0.2933 -0.0023 0.049 Uiso calc PR 0.383(7) 1 A 2
H H10F 0.9033 0.3528 0.0215 0.049 Uiso calc PR 0.383(7) 1 A 2
C C11C 1.1009(7) 0.23852(18) 0.1137(6) 0.0282(11) Uani d P 0.383(7) 1 A 2

loop_
_atom_site_aniso_label
_atom_site_aniso_U_11
_atom_site_aniso_U_22
_atom_site_aniso_U_33
_atom_site_aniso_U_12
_atom_site_aniso_U_13
_atom_site_aniso_U_23
O1A 0.0314(5) 0.0243(5) 0.0272(5) 0.0067(4) -0.0062(4) -0.0050(4)
N1A 0.0337(6) 0.0250(6) 0.0303(6) 0.0025(5) -0.0055(5) -0.0023(5)
C1A 0.0239(6) 0.0234(7) 0.0241(6) 0.0024(5) -0.0032(5) -0.0015(5)
C2A 0.0235(7) 0.0285(7) 0.0332(7) 0.0017(5) -0.0002(5) -0.0017(6)
C3A 0.0257(7) 0.0282(7) 0.0477(9) 0.0000(6) -0.0086(6) -0.0024(7)
C4A 0.0331(8) 0.0283(7) 0.0370(8) 0.0027(6) -0.0114(6) -0.0078(6)
C5A 0.0307(7) 0.0280(7) 0.0251(7) 0.0025(5) -0.0023(5) -0.0062(5)
C6A 0.0261(7) 0.0233(7) 0.0231(6) 0.0024(5) -0.0032(5) -0.0012(5)
C7A 0.0309(7) 0.0295(7) 0.0282(7) 0.0030(6) -0.0078(6) 0.0003(6)
C8A 0.0421(8) 0.0312(8) 0.0245(7) 0.0040(6) -0.0037(6) 0.0015(6)
C9A 0.0355(8) 0.0288(7) 0.0287(7) 0.0006(6) 0.0006(6) 0.0007(6)
C10A 0.0259(7) 0.0259(7) 0.0283(7) 0.0001(5) -0.0043(5) 0.0010(6)
C11A 0.0249(6) 0.0196(6) 0.0257(6) 0.0011(5) -0.0012(5) -0.0021(5)
O1B 0.0266(9) 0.0182(9) 0.0425(17) 0.0001(6) 0.0024(10) -0.0024(10)
N1B 0.0450(8) 0.0254(7) 0.0468(8) 0.0000(5) 0.0131(6) 0.0016(6)
C1B 0.0273(12) 0.0227(19) 0.0303(12) 0.0003(10) 0.0030(9) -0.0028(11)
C2B 0.0293(7) 0.0368(8) 0.0349(8) 0.0018(6) 0.0075(6) 0.0006(6)
C3B 0.0530(10) 0.0313(8) 0.0318(8) 0.0028(7) 0.0121(7) 0.0004(6)
C4B 0.0580(11) 0.0291(8) 0.0307(8) 0.0048(7) -0.0047(7) -0.0014(6)
C5B 0.0320(8) 0.0311(8) 0.0374(8) 0.0031(6) -0.0044(6) -0.0039(6)
C6B 0.0310(12) 0.0192(19) 0.0310(12) -0.0017(9) 0.0036(9) -0.0039(9)
C7B 0.0399(9) 0.0454(10) 0.0431(9) 0.0014(7) 0.0180(7) -0.0001(8)
C8B 0.0782(14) 0.0358(9) 0.0380(9) -0.0019(9) 0.0223(9) -0.0013(8)
C9B 0.0953(17) 0.0294(8) 0.0289(8) -0.0054(9) -0.0014(9) -0.0006(7)
C10B 0.0476(9) 0.0393(9) 0.0347(8) -0.0011(7) -0.0077(7) -0.0001(7)
C11B 0.0276(12) 0.0260(14) 0.0323(18) -0.0012(9) 0.0043(12) 0.0031(13)
O1C 0.0264(15) 0.0183(14) 0.041(3) -0.0011(10) 0.0009(15) -0.0021(16)
N1C 0.0450(8) 0.0254(7) 0.0468(8) 0.0000(5) 0.0131(6) 0.0016(6)
C1C 0.0259(18) 0.022(3) 0.029(2) 0.0023(16) 0.0009(13) -0.0029(17)
C2C 0.0293(7) 0.0368(8) 0.0349(8) 0.0018(6) 0.0075(6) 0.0006(6)
C3C 0.0530(10) 0.0313(8) 0.0318(8) 0.0028(7) 0.0121(7) 0.0004(6)
C4C 0.0580(11) 0.0291(8) 0.0307(8) 0.0048(7) -0.0047(7) -0.0014(6)
C5C 0.0320(8) 0.0311(8) 0.0374(8) 0.0031(6) -0.0044(6) -0.0039(6)
C6C 0.0272(19) 0.022(3) 0.0299(19) -0.0032(14) 0.0056(14) -0.0006(15)
C7C 0.0399(9) 0.0454(10) 0.0431(9) 0.0014(7) 0.0180(7) -0.0001(8)
C8C 0.0782(14) 0.0358(9) 0.0380(9) -0.0019(9) 0.0223(9) -0.0013(8)
C9C 0.0953(17) 0.0294(8) 0.0289(8) -0.0054(9) -0.0014(9) -0.0006(7)
C10C 0.0476(9) 0.0393(9) 0.0347(8) -0.0011(7) -0.0077(7) -0.0001(7)
C11C 0.030(2) 0.023(2) 0.032(3) 0.0017(14) 0.004(2) -0.004(2)

loop_
_atom_type_symbol
_atom_type_description
_atom_type_scat_dispersion_real
_atom_type_scat_dispersion_imag
_atom_type_scat_source
C C 0.0181 0.0091 'International Tables Vol C Tables 4.2.6.8 and 6.1.1.4'
H H 0.0000 0.0000 'International Tables Vol C Tables 4.2.6.8 and 6.1.1.4'
N N 0.0311 0.0180 'International Tables Vol C Tables 4.2.6.8 and 6.1.1.4'
O O 0.0492 0.0322 'International Tables Vol C Tables 4.2.6.8 and 6.1.1.4'

loop_
_geom_angle_atom_site_label_1
_geom_angle_atom_site_label_2
_geom_angle_atom_site_label_3
_geom_angle
C6A O1A H1A 113.3(16)
C11A C1A C5A 109.36(11)
C11A C1A C6A 107.66(11)
C5A C1A C6A 111.77(12)
C11A C1A C2A 110.05(12)
C5A C1A C2A 105.72(11)
C6A C1A C2A 112.28(11)
C3A C2A C1A 103.41(12)
C3A C2A H2AA 111.1
C1A C2A H2AA 111.1
C3A C2A H2AB 111.1
C1A C2A H2AB 111.1
H2AA C2A H2AB 109.0
C4A C3A C2A 113.25(14)
C4A C3A H3AA 123.4
C2A C3A H3AA 123.4
C3A C4A C5A 112.82(13)
C3A C4A H4AA 123.6
C5A C4A H4AA 123.6
C4A C5A C1A 103.72(12)
C4A C5A H5AA 111.0
C1A C5A H5AA 111.0
C4A C5A H5AB 111.0
C1A C5A H5AB 111.0
H5AA C5A H5AB 109.0
O1A C6A C7A 106.07(11)
O1A C6A C10A 109.96(11)
C7A C6A C10A 105.71(11)
O1A C6A C1A 109.83(11)
C7A C6A C1A 112.63(11)
C10A C6A C1A 112.38(11)
C8A C7A C6A 103.67(12)
C8A C7A H7AA 111.0
C6A C7A H7AA 111.0
C8A C7A H7AB 111.0
C6A C7A H7AB 111.0
H7AA C7A H7AB 109.0
C9A C8A C7A 112.44(14)
C9A C8A H8AA 123.8
C7A C8A H8AA 123.8
C8A C9A C10A 112.44(14)
C8A C9A H9AA 123.8
C10A C9A H9AA 123.8
C9A C10A C6A 104.05(11)
C9A C10A H10A 110.9
C6A C10A H10A 110.9
C9A C10A H10B 110.9
C6A C10A H10B 110.9
H10A C10A H10B 109.0
N1A C11A C1A 178.51(15)
C6B O1B H1B 113.3(19)
C6B O1B H1C 113.3(19)
C11B C1B C6B 108.9(3)
C11B C1B C5B 110.5(2)
C6B C1B C5B 111.4(3)
C11B C1B C2B 111.1(2)
C6B C1B C2B 111.5(3)
C5B C1B C2B 103.36(19)
C3B C2B C1B 103.77(15)
C3B C2B H2BA 111.0
C1B C2B H2BA 111.0
C3B C2B H2BB 111.0
C1B C2B H2BB 111.0
H2BA C2B H2BB 109.0
C4B C3B C2B 112.39(15)
C4B C3B H3BA 123.8
C2B C3B H3BA 123.8
C3B C4B C5B 112.70(15)
C3B C4B H4BA 123.7
C5B C4B H4BA 123.7
C4B C5B C1B 104.53(15)
C4B C5B H5BA 110.8
C1B C5B H5BA 110.8
C4B C5B H5BB 110.8
C1B C5B H5BB 110.8
H5BA C5B H5BB 108.9
O1B C6B C1B 108.7(3)
O1B C6B C7B 109.3(2)
C1B C6B C7B 109.7(2)
O1B C6B C10B 114.2(2)
C1B C6B C10B 110.9(2)
C7B C6B C10B 103.82(18)
C8B C7B C6B 103.69(17)
C8B C7B H7BA 111.0
C6B C7B H7BA 111.0
C8B C7B H7BB 111.0
C6B C7B H7BB 111.0
H7BA C7B H7BB 109.0
C9B C8B C7B 112.06(16)
C9B C8B H8BA 124.0
C7B C8B H8BA 124.0
C8B C9B C10B 113.14(17)
C8B C9B H9BA 123.4
C10B C9B H9BA 123.4
C9B C10B C6B 102.19(16)
C9B C10B H10C 111.3
C6B C10B H10C 111.3
C9B C10B H10D 111.3
C6B C10B H10D 111.3
H10C C10B H10D 109.2
N1B C11B C1B 176.9(4)
C1C O1C H1B 115.9(18)
C1C O1C H1C 115.9(18)
O1C C1C C6C 108.0(5)
C11C C6C C1C 109.0(5)

loop_
_geom_bond_atom_site_label_1
_geom_bond_atom_site_label_2
_geom_bond_distance
O1A C6A 1.4270(17)
O1A H1A 0.90(3)
N1A C11A 1.146(2)
C1A C11A 1.4693(18)
C1A C5A 1.5543(19)
C1A C6A 1.5579(19)
C1A C2A 1.5624(19)
C2A C3A 1.494(2)
C2A H2AA 0.9900
C2A H2AB 0.9900
C3A C4A 1.314(2)
C3A H3AA 0.9500
C4A C5A 1.496(2)
C4A H4AA 0.9500
C5A H5AA 0.9900
C5A H5AB 0.9900
C6A C7A 1.5453(18)
C6A C10A 1.5472(19)
C7A C8A 1.500(2)
C7A H7AA 0.9900
C7A H7AB 0.9900
C8A C9A 1.324(2)
C8A H8AA 0.9500
C9A C10A 1.490(2)
C9A H9AA 0.9500
C10A H10A 0.9900
C10A H10B 0.9900
O1B C6B 1.419(4)
O1B H1B 0.87(3)
O1B H1C 0.87(3)
N1B C11B 1.180(4)
C1B C11B 1.476(6)
C1B C6B 1.545(5)
C1B C5B 1.556(3)
C1B C2B 1.581(3)
C2B C3B 1.501(2)
C2B H2BA 0.9900
C2B H2BB 0.9900
C3B C4B 1.313(3)
C3B H3BA 0.9500
C4B C5B 1.495(2)
C4B H4BA 0.9500
C5B H5BA 0.9900
C5B H5BB 0.9900
C6B C7B 1.552(3)
C6B C10B 1.575(3)
C7B C8B 1.490(3)
C7B H7BA 0.9900
C7B H7BB 0.9900
C8B C9B 1.313(3)
C8B H8BA 0.9500
C9B C10B 1.499(3)
C9B H9BA 0.9500
C10B H10C 0.9900
C10B H10D 0.9900
O1C C1C 1.418(9)
O1C H1B 0.95(3)
O1C H1C 0.95(3)
C1C C6C 1.543(7)
C6C C11C 1.492(7)

loop_
_geom_hbond_atom_site_label_D
_geom_hbond_atom_site_label_H
_geom_hbond_atom_site_label_A
_geom_hbond_site_symmetry_A
_geom_hbond_distance_DH
_geom_hbond_distance_HA
_geom_hbond_distance_DA
_geom_hbond_angle_DHA
O1A H1A N1A 3_665 0.90(3) 1.95(3) 2.8410(16) 173(2)
O1B H1B O1A . 0.87(3) 1.95(3) 2.802(2) 164(3)
O1C H1C O1A . 0.95(3) 1.95(3) 2.783(3) 144(3)

loop_
_geom_torsion_atom_site_label_1
_geom_torsion_atom_site_label_2
_geom_torsion_atom_site_label_3
_geom_torsion_atom_site_label_4
_geom_torsion
C11A C1A C2A C3A 127.62(13)
C5A C1A C2A C3A 9.63(15)
C6A C1A C2A C3A -112.49(13)
C1A C2A C3A C4A -5.79(18)
C2A C3A C4A C5A -0.8(2)
C3A C4A C5A C1A 7.08(18)
C11A C1A C5A C4A -128.51(13)
C6A C1A C5A C4A 112.38(13)
C2A C1A C5A C4A -10.06(15)
C11A C1A C6A O1A 67.25(14)
C5A C1A C6A O1A -172.64(11)
C2A C1A C6A O1A -54.03(14)
C11A C1A C6A C7A -174.77(11)
C5A C1A C6A C7A -54.66(15)
C2A C1A C6A C7A 63.95(15)
C11A C1A C6A C10A -55.50(15)
C5A C1A C6A C10A 64.61(14)
C2A C1A C6A C10A -176.78(11)
O1A C6A C7A C8A -104.46(13)
C10A C6A C7A C8A 12.29(15)
C1A C6A C7A C8A 135.37(12)
C6A C7A C8A C9A -7.82(18)
C7A C8A C9A C10A -0.30(19)
C8A C9A C10A C6A 8.30(17)
O1A C6A C10A C9A 101.58(13)
C7A C6A C10A C9A -12.50(14)
C1A C6A C10A C9A -135.74(12)
C11B C1B C2B C3B 101.6(2)
C6B C1B C2B C3B -136.6(2)
C5B C1B C2B C3B -16.8(3)
C1B C2B C3B C4B 11.1(2)
C2B C3B C4B C5B 0.1(2)
C3B C4B C5B C1B -11.5(2)
C11B C1B C5B C4B -102.0(2)
C6B C1B C5B C4B 136.8(2)
C2B C1B C5B C4B 17.0(3)
C11B C1B C6B O1B -177.0(2)
C5B C1B C6B O1B -54.9(3)
C2B C1B C6B O1B 60.0(3)
C11B C1B C6B C7B -57.5(3)
C5B C1B C6B C7B 64.6(4)
C2B C1B C6B C7B 179.54(19)
C11B C1B C6B C10B 56.6(3)
C5B C1B C6B C10B 178.76(19)
C2B C1B C6B C10B -66.3(4)
O1B C6B C7B C8B -100.8(2)
C1B C6B C7B C8B 140.0(2)
C10B C6B C7B C8B 21.4(3)
C6B C7B C8B C9B -14.4(3)
C7B C8B C9B C10B 0.4(2)
C8B C9B C10B C6B 13.5(2)
O1B C6B C10B C9B 98.0(2)
C1B C6B C10B C9B -138.7(2)
C7B C6B C10B C9B -20.9(2)
O1C C1C C6C C11C 176.9(3)
